data_4333842
loop_
_publ_author_name
'Li-Li Liang'
'Xin-Long Ni'
'Yi Zhao'
'Kai Chen'
'Xin Xiao'
'Yun-Qian Zhang'
'Carl Redshaw'
'Qian-Jiang Zhu'
'Sai-Feng Xue'
'Zhu Tao'

_publ_section_title
;
 Construction of Cucurbit[7]uril Based Tubular Nanochannels Incorporating
 Associated [CdCl4]2- and Lanthanide Ions
;
_journal_name_full 'Inorganic Chemistry'
_journal_page_first 1909
_journal_page_last 1915
_journal_paper_doi 10.1021/ic302145j
_journal_volume 52
_journal_year 2013
_chemical_formula_moiety 'C42 H50 Eu N28 O18, 2(Cd Cl4), H3 O, 46(H2 O)'
_chemical_formula_sum 'C42 H145 Cd2 Cl8 Eu N28 O65'
_chemical_formula_weight 2743.22
_chemical_name_systematic
;
 ?
;
_space_group_IT_number 14
_symmetry_cell_setting monoclinic
_symmetry_space_group_name_Hall '-P 2yn'
_symmetry_space_group_name_H-M 'P 1 21/n 1'
_atom_sites_solution_hydrogens geom
_atom_sites_solution_primary direct
_atom_sites_solution_secondary difmap
_audit_creation_method SHELXL-97
_cell_angle_alpha 90.00
_cell_angle_beta 95.183(5)
_cell_angle_gamma 90.00
_cell_formula_units_Z 4
_cell_length_a 16.850(3)
_cell_length_b 16.902(3)
_cell_length_c 29.052(4)
_cell_measurement_temperature 223(2)
_cell_volume 8240(2)
_computing_structure_refinement 'SHELXL-97 (Sheldrick, 1997)'
_diffrn_ambient_temperature 223(2)
_diffrn_measured_fraction_theta_full 0.990
_diffrn_measured_fraction_theta_max 0.990
_diffrn_measurement_device_type 'Bruker CCD Area Detector'
_diffrn_measurement_method '\f and \w scan'
_diffrn_radiation_monochromator graphite
_diffrn_radiation_source 'fine-focus sealed tube'
_diffrn_radiation_type MoK\a
_diffrn_radiation_wavelength 0.71073
_diffrn_reflns_av_R_equivalents 0.0988
_diffrn_reflns_av_sigmaI/netI 0.0804
_diffrn_reflns_limit_h_max 20
_diffrn_reflns_limit_h_min -19
_diffrn_reflns_limit_k_max 20
_diffrn_reflns_limit_k_min -19
_diffrn_reflns_limit_l_max 34
_diffrn_reflns_limit_l_min -30
_diffrn_reflns_number 65885
_diffrn_reflns_theta_full 25.05
_diffrn_reflns_theta_max 25.05
_diffrn_reflns_theta_min 1.40
_exptl_absorpt_coefficient_mu 1.671
_exptl_absorpt_correction_T_max 0.7998
_exptl_absorpt_correction_T_min 0.7205
_exptl_absorpt_correction_type multi-scan
_exptl_absorpt_process_details 'SADABS (Bruker, 2008)'
_exptl_crystal_colour colorless
_exptl_crystal_density_diffrn 2.211
_exptl_crystal_description prism
_exptl_crystal_F_000 5632
_exptl_crystal_size_max 0.21
_exptl_crystal_size_mid 0.15
_exptl_crystal_size_min 0.14
_platon_squeeze_details
;
;
_refine_diff_density_max 3.763
_refine_diff_density_min -3.172
_refine_diff_density_rms 0.351
_refine_ls_extinction_method none
_refine_ls_goodness_of_fit_ref 1.038
_refine_ls_hydrogen_treatment constr
_refine_ls_matrix_type full
_refine_ls_number_parameters 901
_refine_ls_number_reflns 14441
_refine_ls_number_restraints 1327
_refine_ls_restrained_S_all 0.992
_refine_ls_R_factor_all 0.1658
_refine_ls_R_factor_gt 0.1526
_refine_ls_shift/su_max 0.002
_refine_ls_shift/su_mean 0.000
_refine_ls_structure_factor_coef Fsqd
_refine_ls_weighting_details 'calc w=1/[\s^2^(Fo^2^)+(0.1714P)^2^+631.9181P] where P=(Fo^2^+2Fc^2^)/3'
_refine_ls_weighting_scheme calc
_refine_ls_wR_factor_gt 0.3865
_refine_ls_wR_factor_ref 0.3943
_reflns_number_gt 11590
_reflns_number_total 14441
_reflns_threshold_expression >2sigma(I)
_cod_data_source_file ic302145j_si_001_12.cif
_cod_data_source_block p06'
_cod_original_sg_symbol_H-M 'P 21/n'
_cod_database_code 4333842

loop_
_symmetry_equiv_pos_as_xyz
'x, y, z'
'-x+1/2, y+1/2, -z+1/2'
'-x, -y, -z'
'x-1/2, -y-1/2, z-1/2'

loop_
_atom_site_label
_atom_site_type_symbol
_atom_site_fract_x
_atom_site_fract_y
_atom_site_fract_z
_atom_site_U_iso_or_equiv
_atom_site_adp_type
_atom_site_occupancy
_atom_site_symmetry_multiplicity
_atom_site_calc_flag
_atom_site_refinement_flags
O6W O 0.3247(16) 0.2373(16) 0.7770(9) 0.099(7) Uani 1 1 d U
O1W O 0.2651(9) 0.5183(9) 0.7998(5) 0.042(3) Uani 1 1 d U
O2W O 0.4993(9) 0.5178(9) 0.8951(5) 0.045(3) Uani 1 1 d U
O3W O 0.3344(10) 0.3588(10) 0.8382(6) 0.051(4) Uani 1 1 d U
O4W O 0.3408(11) 0.4715(10) 0.9040(6) 0.057(4) Uani 1 1 d U
Eu1 Eu 0.39745(5) 0.48736(5) 0.83240(3) 0.0231(3) Uani 1 1 d .
Cl1 Cl 0.6413(3) 0.2385(3) 1.02604(17) 0.0417(12) Uani 1 1 d .
Cl2 Cl 0.7542(4) 0.0967(4) 0.93995(19) 0.0487(13) Uani 1 1 d .
Cl3 Cl 0.8890(3) 0.2232(4) 1.0364(2) 0.0549(15) Uani 1 1 d .
Cl4 Cl 0.7621(5) 0.3284(5) 0.9325(3) 0.090(3) Uani 1 1 d .
Cl5 Cl 0.7487(4) -0.1494(5) 0.7598(2) 0.0658(19) Uani 1 1 d .
Cl6 Cl 0.8817(3) -0.0862(3) 0.8746(2) 0.0458(12) Uani 1 1 d .
Cl7 Cl 0.7243(3) 0.0668(3) 0.8040(2) 0.0497(13) Uani 1 1 d .
Cl8 Cl 0.6480(3) -0.1224(3) 0.87789(16) 0.0403(11) Uani 1 1 d .
Cd1 Cd 0.76421(9) 0.21475(10) 0.98701(5) 0.0421(4) Uani 1 1 d .
Cd2 Cd 0.74961(8) -0.06875(9) 0.83066(5) 0.0366(4) Uani 1 1 d .
C1 C 0.5319(10) 0.3288(10) 0.8290(6) 0.0263(6) Uani 1 1 d U
C2 C 0.5896(11) 0.2025(10) 0.8359(6) 0.0264(6) Uani 1 1 d U
H2 H 0.6450 0.1937 0.8493 0.032 Uiso 1 1 calc R
C3 C 0.5879(11) 0.2317(10) 0.7854(6) 0.0262(6) Uani 1 1 d U
H3 H 0.6412 0.2320 0.7736 0.031 Uiso 1 1 calc R
C4 C 0.5130(10) 0.1135(10) 0.7943(6) 0.0264(7) Uani 1 1 d U
C5 C 0.5409(10) 0.3615(10) 0.7475(6) 0.0258(6) Uani 1 1 d U
H5A H 0.5848 0.3548 0.7279 0.031 Uiso 1 1 calc R
H5B H 0.5420 0.4163 0.7586 0.031 Uiso 1 1 calc R
C6 C 0.5198(10) 0.1644(10) 0.7119(6) 0.0260(6) Uani 1 1 d U
H6A H 0.5673 0.1819 0.6976 0.031 Uiso 1 1 calc R
H6B H 0.5109 0.1085 0.7041 0.031 Uiso 1 1 calc R
C7 C 0.3954(10) 0.3855(10) 0.7259(6) 0.0255(7) Uani 1 1 d U
C8 C 0.4584(10) 0.2934(10) 0.6805(6) 0.0256(6) Uani 1 1 d U
H8 H 0.5003 0.3024 0.6593 0.031 Uiso 1 1 calc R
C9 C 0.3726(10) 0.3135(10) 0.6577(6) 0.0255(6) Uani 1 1 d U
H9 H 0.3735 0.3399 0.6273 0.031 Uiso 1 1 calc R
C10 C 0.3778(10) 0.1790(10) 0.6755(6) 0.0255(7) Uani 1 1 d U
C11 C 0.2714(10) 0.4160(10) 0.6796(6) 0.0257(6) Uani 1 1 d U
H11A H 0.2726 0.4609 0.7009 0.031 Uiso 1 1 calc R
H11B H 0.2747 0.4365 0.6483 0.031 Uiso 1 1 calc R
C12 C 0.2632(10) 0.2225(10) 0.6247(6) 0.0256(6) Uani 1 1 d U
H12A H 0.2611 0.1659 0.6173 0.031 Uiso 1 1 calc R
H12B H 0.2670 0.2514 0.5957 0.031 Uiso 1 1 calc R
C13 C 0.1460(10) 0.3825(10) 0.7130(6) 0.0259(6) Uani 1 1 d U
C14 C 0.1607(10) 0.3262(10) 0.6432(6) 0.0258(6) Uani 1 1 d U
H14 H 0.1662 0.3516 0.6129 0.031 Uiso 1 1 calc R
C15 C 0.0732(10) 0.3182(10) 0.6520(6) 0.0259(6) Uani 1 1 d U
H15 H 0.0365 0.3475 0.6295 0.031 Uiso 1 1 calc R
C16 C 0.1266(10) 0.1924(10) 0.6452(6) 0.0258(6) Uani 1 1 d U
C17 C -0.0018(10) 0.3714(10) 0.7202(6) 0.0263(6) Uani 1 1 d U
H17A H 0.0085 0.4163 0.7413 0.032 Uiso 1 1 calc R
H17B H -0.0406 0.3884 0.6951 0.032 Uiso 1 1 calc R
C18 C -0.0187(10) 0.2000(10) 0.6524(6) 0.0262(6) Uani 1 1 d U
H18A H -0.0580 0.2363 0.6370 0.031 Uiso 1 1 calc R
H18B H -0.0220 0.1498 0.6354 0.031 Uiso 1 1 calc R
C19 C -0.0489(10) 0.3164(10) 0.7896(6) 0.0268(6) Uani 1 1 d U
C20 C -0.0820(11) 0.2454(10) 0.7230(6) 0.0266(6) Uani 1 1 d U
H20 H -0.1293 0.2653 0.7038 0.032 Uiso 1 1 calc R
C21 C -0.1054(11) 0.1971(10) 0.7667(6) 0.0269(6) Uani 1 1 d U
H21 H -0.1617 0.1796 0.7634 0.032 Uiso 1 1 calc R
C22 C -0.0202(10) 0.1218(10) 0.7251(6) 0.0268(6) Uani 1 1 d U
C23 C -0.1230(11) 0.2507(11) 0.8476(6) 0.0273(6) Uani 1 1 d U
H23A H -0.1770 0.2285 0.8439 0.033 Uiso 1 1 calc R
H23B H -0.1269 0.3049 0.8592 0.033 Uiso 1 1 calc R
C24 C -0.0550(11) 0.0676(10) 0.7999(6) 0.0273(6) Uani 1 1 d U
H24A H -0.0263 0.0220 0.7888 0.033 Uiso 1 1 calc R
H24B H -0.1111 0.0525 0.8003 0.033 Uiso 1 1 calc R
C25 C -0.0225(11) 0.2362(11) 0.9154(6) 0.0278(7) Uani 1 1 d U
C26 C -0.0706(11) 0.1177(10) 0.8808(6) 0.0276(6) Uani 1 1 d U
H26 H -0.1244 0.0937 0.8795 0.033 Uiso 1 1 calc R
C27 C -0.0213(11) 0.0991(11) 0.9262(6) 0.0278(6) Uani 1 1 d U
H27 H -0.0552 0.0758 0.9488 0.033 Uiso 1 1 calc R
C28 C 0.0350(11) 0.0336(11) 0.8668(6) 0.0276(7) Uani 1 1 d U
C29 C 0.0656(7) 0.1998(10) 0.9830(5) 0.0280(6) Uani 1 1 d DU
H29A H 0.0738 0.2572 0.9824 0.034 Uiso 1 1 calc R
H29B H 0.0408 0.1870 1.0113 0.034 Uiso 1 1 calc R
C30 C 0.0799(11) -0.0084(11) 0.9455(6) 0.0279(6) Uani 1 1 d U
H30A H 0.0485 -0.0197 0.9715 0.033 Uiso 1 1 calc R
H30B H 0.0889 -0.0587 0.9300 0.033 Uiso 1 1 calc R
C31 C 0.2013(11) 0.2116(11) 0.9867(6) 0.0281(7) Uani 1 1 d U
C32 C 0.1644(11) 0.0838(11) 0.9998(6) 0.0281(6) Uani 1 1 d U
H32 H 0.1392 0.0682 1.0279 0.034 Uiso 1 1 calc R
C33 C 0.2579(11) 0.0914(10) 1.0084(6) 0.0280(6) Uani 1 1 d U
H33 H 0.2758 0.0786 1.0409 0.034 Uiso 1 1 calc R
C34 C 0.2286(11) -0.0087(11) 0.9542(6) 0.0279(7) Uani 1 1 d U
C35 C 0.3534(11) 0.2096(11) 1.0093(6) 0.0281(6) Uani 1 1 d U
H35A H 0.3469 0.2669 1.0124 0.034 Uiso 1 1 calc R
H35B H 0.3770 0.1893 1.0391 0.034 Uiso 1 1 calc R
C36 C 0.3646(10) 0.0055(10) 0.9840(6) 0.0277(6) Uani 1 1 d U
H36A H 0.3650 -0.0489 0.9723 0.033 Uiso 1 1 calc R
H36B H 0.3805 0.0031 1.0173 0.033 Uiso 1 1 calc R
C37 C 0.4344(11) 0.2534(11) 0.9496(6) 0.0277(6) Uani 1 1 d U
C38 C 0.4594(11) 0.1300(10) 0.9788(6) 0.0277(6) Uani 1 1 d U
H38 H 0.4869 0.1260 1.0103 0.033 Uiso 1 1 calc R
C39 C 0.5196(11) 0.1458(10) 0.9423(6) 0.0275(6) Uani 1 1 d U
H39 H 0.5757 0.1422 0.9557 0.033 Uiso 1 1 calc R
C40 C 0.4504(11) 0.0291(10) 0.9202(6) 0.0275(6) Uani 1 1 d U
C41 C 0.5529(11) 0.2768(10) 0.9084(6) 0.0269(6) Uani 1 1 d U
H41A H 0.6067 0.2664 0.9229 0.032 Uiso 1 1 calc R
H41B H 0.5390 0.3314 0.9157 0.032 Uiso 1 1 calc R
C42 C 0.5536(11) 0.0725(10) 0.8718(6) 0.0269(6) Uani 1 1 d U
H42A H 0.6090 0.0727 0.8854 0.032 Uiso 1 1 calc R
H42B H 0.5423 0.0200 0.8586 0.032 Uiso 1 1 calc R
N1 N 0.5529(9) 0.2685(9) 0.8588(5) 0.0265(6) Uani 1 1 d U
N2 N 0.5527(9) 0.3094(9) 0.7863(5) 0.0261(6) Uani 1 1 d U
N3 N 0.5447(9) 0.1310(9) 0.8350(5) 0.0265(6) Uani 1 1 d U
N4 N 0.5339(9) 0.1725(9) 0.7623(5) 0.0262(6) Uani 1 1 d U
N5 N 0.4654(9) 0.3469(9) 0.7201(5) 0.0256(6) Uani 1 1 d U
N6 N 0.3390(9) 0.3640(8) 0.6922(5) 0.0255(6) Uani 1 1 d U
N7 N 0.4515(9) 0.2103(9) 0.6932(5) 0.0258(6) Uani 1 1 d U
N8 N 0.3324(9) 0.2374(9) 0.6543(5) 0.0254(6) Uani 1 1 d U
N9 N 0.1997(9) 0.3740(8) 0.6815(5) 0.0257(6) Uani 1 1 d U
N10 N 0.0741(9) 0.3486(9) 0.7006(5) 0.0260(6) Uani 1 1 d U
N11 N 0.1899(9) 0.2447(9) 0.6436(5) 0.0257(6) Uani 1 1 d U
N12 N 0.0614(9) 0.2335(9) 0.6507(5) 0.0260(6) Uani 1 1 d U
N13 N -0.0344(9) 0.3081(9) 0.7445(5) 0.0265(6) Uani 1 1 d U
N14 N -0.0904(9) 0.2525(9) 0.8027(5) 0.0271(6) Uani 1 1 d U
N15 N -0.0383(9) 0.1864(9) 0.6992(5) 0.0265(6) Uani 1 1 d U
N16 N -0.0499(9) 0.1305(9) 0.7684(5) 0.0270(6) Uani 1 1 d U
N17 N -0.0739(9) 0.2035(9) 0.8818(5) 0.0276(6) Uani 1 1 d U
N18 N 0.0121(8) 0.1770(9) 0.9433(4) 0.0280(6) Uani 1 1 d DU
N19 N -0.0235(9) 0.0851(9) 0.8461(5) 0.0275(6) Uani 1 1 d U
N20 N 0.0340(9) 0.0438(9) 0.9131(5) 0.0278(6) Uani 1 1 d U
N21 N 0.1423(7) 0.1606(8) 0.9842(5) 0.0281(6) Uani 1 1 d DU
N22 N 0.2743(9) 0.1733(9) 0.9988(5) 0.0281(6) Uani 1 1 d U
N23 N 0.1555(9) 0.0237(9) 0.9632(5) 0.0280(6) Uani 1 1 d U
N24 N 0.2868(9) 0.0332(9) 0.9780(5) 0.0279(6) Uani 1 1 d U
N25 N 0.4063(9) 0.1945(9) 0.9751(5) 0.0278(6) Uani 1 1 d U
N26 N 0.4981(9) 0.2243(9) 0.9275(5) 0.0274(6) Uani 1 1 d U
N27 N 0.4254(9) 0.0504(9) 0.9622(5) 0.0276(6) Uani 1 1 d U
N28 N 0.5002(9) 0.0869(9) 0.9090(5) 0.0273(6) Uani 1 1 d U
O1 O 0.5020(8) 0.3946(8) 0.8379(4) 0.032(3) Uani 1 1 d U
O2 O 0.3874(7) 0.4324(6) 0.7571(4) 0.022(2) Uani 1 1 d U
O3 O 0.1566(8) 0.4212(8) 0.7508(4) 0.033(3) Uani 1 1 d U
O4 O -0.0295(9) 0.3756(9) 0.8141(5) 0.043(3) Uani 1 1 d U
O5 O -0.0107(9) 0.3070(9) 0.9206(5) 0.045(3) Uani 1 1 d U
O6 O 0.1982(11) 0.2849(11) 0.9767(6) 0.059(4) Uani 1 1 d U
O7 O 0.4067(11) 0.3189(11) 0.9451(6) 0.058(4) Uani 1 1 d U
O8 O 0.4764(9) 0.0525(9) 0.7810(5) 0.041(3) Uani 1 1 d U
O9 O 0.3632(8) 0.1068(8) 0.6767(4) 0.034(3) Uani 1 1 d U
O10 O 0.1344(7) 0.1204(7) 0.6437(4) 0.029(3) Uani 1 1 d U
O11 O 0.0165(8) 0.0628(8) 0.7141(4) 0.032(3) Uani 1 1 d U
O12 O 0.0763(9) -0.0111(8) 0.8475(5) 0.040(3) Uani 1 1 d U
O13 O 0.2369(8) -0.0666(8) 0.9313(5) 0.038(3) Uani 1 1 d U
O14 O 0.4297(10) -0.0293(10) 0.8985(6) 0.052(4) Uani 1 1 d U

loop_
_atom_site_aniso_label
_atom_site_aniso_U_11
_atom_site_aniso_U_22
_atom_site_aniso_U_33
_atom_site_aniso_U_23
_atom_site_aniso_U_13
_atom_site_aniso_U_12
O6W 0.099(7) 0.099(7) 0.099(7) -0.0001(10) 0.0091(12) 0.0000(10)
O1W 0.042(3) 0.042(3) 0.042(3) -0.0004(10) 0.0037(10) 0.0005(10)
O2W 0.045(4) 0.045(4) 0.045(4) -0.0001(10) 0.0036(10) 0.0005(10)
O3W 0.051(4) 0.051(4) 0.051(4) 0.0001(10) 0.0047(10) -0.0004(10)
O4W 0.057(4) 0.057(4) 0.057(4) 0.0000(10) 0.0056(10) 0.0000(10)
Eu1 0.0247(5) 0.0174(4) 0.0276(5) -0.0032(3) 0.0040(3) 0.0001(3)
Cl1 0.035(3) 0.057(3) 0.032(2) -0.006(2) -0.001(2) 0.004(2)
Cl2 0.053(3) 0.056(3) 0.039(3) -0.009(2) 0.015(2) -0.003(3)
Cl3 0.026(3) 0.082(4) 0.057(3) 0.012(3) 0.006(2) 0.000(3)
Cl4 0.069(5) 0.088(6) 0.120(7) 0.058(5) 0.039(5) 0.029(4)
Cl5 0.044(3) 0.087(5) 0.070(4) -0.037(4) 0.019(3) -0.029(3)
Cl6 0.035(3) 0.045(3) 0.057(3) -0.004(2) 0.000(2) -0.003(2)
Cl7 0.049(3) 0.048(3) 0.053(3) -0.002(2) 0.014(3) 0.010(2)
Cl8 0.038(3) 0.051(3) 0.032(2) 0.004(2) -0.0005(19) -0.015(2)
Cd1 0.0322(8) 0.0527(10) 0.0421(9) -0.0036(7) 0.0071(6) 0.0070(7)
Cd2 0.0276(7) 0.0393(8) 0.0435(8) 0.0001(6) 0.0065(6) -0.0050(6)
C1 0.0262(9) 0.0262(8) 0.0263(8) -0.0001(5) 0.0022(6) 0.0000(6)
C2 0.0264(8) 0.0263(7) 0.0265(7) 0.0001(5) 0.0021(5) 0.0001(5)
C3 0.0262(8) 0.0261(7) 0.0264(7) 0.0000(5) 0.0021(5) 0.0000(5)
C4 0.0263(9) 0.0262(8) 0.0266(8) 0.0000(5) 0.0023(6) 0.0000(6)
C5 0.0257(8) 0.0258(8) 0.0260(8) -0.0002(5) 0.0022(6) -0.0001(6)
C6 0.0259(8) 0.0258(8) 0.0263(8) -0.0001(6) 0.0022(6) 0.0001(6)
C7 0.0256(8) 0.0254(8) 0.0255(8) -0.0001(6) 0.0022(5) 0.0000(6)
C8 0.0256(7) 0.0255(7) 0.0257(8) -0.0001(5) 0.0024(5) -0.0001(5)
C9 0.0256(7) 0.0254(7) 0.0255(8) -0.0001(5) 0.0024(5) 0.0000(5)
C10 0.0256(8) 0.0253(8) 0.0256(9) -0.0001(6) 0.0024(6) 0.0001(5)
C11 0.0258(7) 0.0255(8) 0.0257(8) 0.0000(6) 0.0021(5) 0.0001(5)
C12 0.0257(7) 0.0254(8) 0.0256(8) 0.0000(6) 0.0023(5) -0.0001(5)
C13 0.0259(8) 0.0258(9) 0.0259(8) 0.0000(6) 0.0022(5) 0.0000(6)
C14 0.0258(7) 0.0256(7) 0.0258(8) 0.0000(5) 0.0021(5) 0.0000(5)
C15 0.0258(7) 0.0258(7) 0.0260(8) 0.0000(5) 0.0021(5) 0.0000(5)
C16 0.0258(8) 0.0257(8) 0.0258(9) 0.0001(6) 0.0023(6) -0.0001(5)
C17 0.0261(8) 0.0262(8) 0.0264(8) -0.0001(6) 0.0023(6) 0.0002(6)
C18 0.0260(8) 0.0261(8) 0.0265(8) -0.0001(6) 0.0022(6) -0.0001(6)
C19 0.0268(9) 0.0268(8) 0.0268(8) 0.0000(5) 0.0025(6) 0.0001(6)
C20 0.0265(8) 0.0266(7) 0.0268(7) 0.0000(5) 0.0025(5) 0.0000(5)
C21 0.0268(8) 0.0269(7) 0.0270(7) 0.0001(5) 0.0026(5) 0.0000(5)
C22 0.0267(9) 0.0267(8) 0.0269(8) 0.0001(5) 0.0024(6) 0.0001(6)
C23 0.0274(8) 0.0273(8) 0.0273(7) 0.0001(5) 0.0028(5) 0.0000(6)
C24 0.0274(9) 0.0272(8) 0.0274(7) 0.0003(5) 0.0026(6) 0.0000(6)
C25 0.0279(8) 0.0277(8) 0.0277(8) 0.0000(6) 0.0026(5) 0.0001(6)
C26 0.0276(8) 0.0275(7) 0.0276(7) 0.0001(5) 0.0027(5) 0.0002(5)
C27 0.0279(8) 0.0278(7) 0.0277(7) 0.0001(5) 0.0026(5) 0.0002(5)
C28 0.0276(8) 0.0275(8) 0.0276(8) 0.0002(6) 0.0026(6) 0.0002(6)
C29 0.0281(8) 0.0281(8) 0.0280(8) -0.0001(6) 0.0025(6) 0.0003(5)
C30 0.0279(8) 0.0279(8) 0.0279(8) 0.0002(6) 0.0025(6) 0.0002(5)
C31 0.0282(7) 0.0280(8) 0.0281(9) 0.0000(6) 0.0026(6) 0.0003(5)
C32 0.0280(7) 0.0281(7) 0.0280(8) 0.0001(5) 0.0025(5) 0.0002(4)
C33 0.0280(7) 0.0280(7) 0.0280(8) 0.0000(5) 0.0026(5) 0.0002(4)
C34 0.0279(7) 0.0280(8) 0.0279(9) 0.0001(6) 0.0025(6) 0.0001(6)
C35 0.0282(7) 0.0280(8) 0.0281(8) 0.0000(6) 0.0028(5) 0.0001(5)
C36 0.0279(7) 0.0277(8) 0.0277(8) 0.0003(6) 0.0025(5) 0.0001(5)
C37 0.0278(8) 0.0276(8) 0.0277(8) 0.0000(6) 0.0025(6) 0.0002(6)
C38 0.0278(8) 0.0276(7) 0.0276(8) 0.0001(5) 0.0025(5) 0.0000(5)
C39 0.0276(8) 0.0273(7) 0.0274(8) 0.0001(5) 0.0024(5) 0.0000(5)
C40 0.0276(8) 0.0273(8) 0.0275(8) 0.0002(6) 0.0025(5) -0.0001(6)
C41 0.0271(8) 0.0269(8) 0.0268(7) -0.0001(5) 0.0021(6) 0.0002(6)
C42 0.0270(8) 0.0267(8) 0.0270(8) 0.0003(5) 0.0022(5) 0.0000(6)
N1 0.0265(8) 0.0263(8) 0.0266(7) 0.0000(5) 0.0021(5) 0.0001(5)
N2 0.0260(8) 0.0260(7) 0.0262(7) -0.0001(5) 0.0022(5) 0.0000(5)
N3 0.0264(8) 0.0263(7) 0.0267(7) 0.0000(5) 0.0022(5) 0.0000(5)
N4 0.0262(8) 0.0260(8) 0.0264(7) 0.0000(5) 0.0022(5) 0.0000(5)
N5 0.0256(7) 0.0255(8) 0.0258(8) -0.0002(5) 0.0023(5) -0.0001(5)
N6 0.0256(7) 0.0254(8) 0.0255(8) -0.0002(5) 0.0023(5) 0.0000(5)
N7 0.0258(8) 0.0256(7) 0.0259(8) -0.0001(5) 0.0022(5) 0.0000(5)
N8 0.0256(7) 0.0253(8) 0.0254(8) 0.0000(5) 0.0025(5) 0.0000(5)
N9 0.0258(7) 0.0256(8) 0.0258(8) 0.0001(5) 0.0021(5) 0.0001(5)
N10 0.0259(7) 0.0259(8) 0.0261(8) 0.0000(5) 0.0022(5) 0.0001(5)
N11 0.0257(7) 0.0256(8) 0.0257(8) 0.0001(5) 0.0023(5) 0.0000(5)
N12 0.0259(7) 0.0259(8) 0.0262(8) 0.0000(5) 0.0022(5) -0.0001(5)
N13 0.0264(8) 0.0265(8) 0.0267(8) -0.0001(5) 0.0025(5) 0.0001(5)
N14 0.0271(8) 0.0270(8) 0.0271(7) 0.0001(5) 0.0027(5) -0.0001(5)
N15 0.0264(8) 0.0264(8) 0.0267(7) 0.0000(5) 0.0024(5) 0.0000(5)
N16 0.0270(8) 0.0269(8) 0.0271(7) 0.0001(5) 0.0025(5) 0.0000(5)
N17 0.0277(8) 0.0275(8) 0.0275(7) 0.0001(5) 0.0027(5) 0.0001(5)
N18 0.0281(8) 0.0279(8) 0.0279(8) 0.0000(5) 0.0025(5) 0.0002(5)
N19 0.0275(8) 0.0274(8) 0.0275(7) 0.0002(5) 0.0027(5) 0.0002(5)
N20 0.0278(8) 0.0277(8) 0.0277(8) 0.0001(5) 0.0025(5) 0.0001(5)
N21 0.0281(7) 0.0281(8) 0.0281(8) 0.0000(5) 0.0025(5) 0.0003(5)
N22 0.0281(7) 0.0280(7) 0.0282(8) 0.0000(5) 0.0027(5) 0.0001(5)
N23 0.0280(7) 0.0280(8) 0.0280(8) 0.0001(5) 0.0025(5) 0.0002(5)
N24 0.0279(7) 0.0279(8) 0.0278(8) 0.0002(5) 0.0025(5) 0.0001(5)
N25 0.0280(7) 0.0277(8) 0.0278(8) 0.0000(5) 0.0027(5) 0.0001(5)
N26 0.0275(8) 0.0273(7) 0.0273(8) 0.0001(5) 0.0024(5) 0.0001(5)
N27 0.0278(7) 0.0276(7) 0.0276(8) 0.0002(5) 0.0026(5) 0.0000(5)
N28 0.0274(8) 0.0272(8) 0.0273(7) 0.0002(5) 0.0024(5) 0.0000(5)
O1 0.032(3) 0.032(3) 0.032(3) -0.0001(10) 0.0029(10) 0.0003(10)
O2 0.022(2) 0.022(2) 0.022(2) -0.0003(10) 0.0022(10) 0.0000(10)
O3 0.033(3) 0.033(3) 0.033(3) -0.0003(10) 0.0032(10) -0.0002(10)
O4 0.043(3) 0.043(3) 0.043(3) -0.0004(10) 0.0040(10) 0.0000(10)
O5 0.045(4) 0.045(4) 0.045(4) -0.0001(10) 0.0039(10) 0.0003(10)
O6 0.059(4) 0.058(4) 0.059(4) 0.0001(10) 0.0055(10) 0.0000(10)
O7 0.059(4) 0.058(4) 0.058(4) 0.0002(10) 0.0055(10) 0.0003(10)
O8 0.041(3) 0.041(3) 0.042(3) -0.0002(10) 0.0036(10) -0.0002(10)
O9 0.034(3) 0.034(3) 0.034(3) 0.0000(10) 0.0031(10) 0.0001(10)
O10 0.029(3) 0.029(3) 0.029(3) 0.0001(10) 0.0029(10) -0.0002(10)
O11 0.032(3) 0.032(3) 0.032(3) 0.0003(10) 0.0027(10) 0.0000(10)
O12 0.040(3) 0.040(3) 0.040(3) 0.0000(10) 0.0038(10) 0.0003(10)
O13 0.038(3) 0.038(3) 0.038(3) -0.0001(10) 0.0030(10) 0.0003(10)
O14 0.052(4) 0.052(4) 0.052(4) -0.0002(10) 0.0048(10) -0.0002(10)

loop_
_atom_type_symbol
_atom_type_description
_atom_type_scat_dispersion_real
_atom_type_scat_dispersion_imag
_atom_type_scat_source
C C 0.0033 0.0016 'International Tables Vol C Tables 4.2.6.8 and 6.1.1.4'
H H 0.0000 0.0000 'International Tables Vol C Tables 4.2.6.8 and 6.1.1.4'
N N 0.0061 0.0033 'International Tables Vol C Tables 4.2.6.8 and 6.1.1.4'
O O 0.0106 0.0060 'International Tables Vol C Tables 4.2.6.8 and 6.1.1.4'
Cl Cl 0.1484 0.1585 'International Tables Vol C Tables 4.2.6.8 and 6.1.1.4'
Cd Cd -0.8075 1.2024 'International Tables Vol C Tables 4.2.6.8 and 6.1.1.4'
Eu Eu -0.1578 3.6682 'International Tables Vol C Tables 4.2.6.8 and 6.1.1.4'

loop_
_geom_angle_atom_site_label_1
_geom_angle_atom_site_label_2
_geom_angle_atom_site_label_3
_geom_angle
_geom_angle_site_symmetry_1
_geom_angle_site_symmetry_3
O1 Eu1 O2 78.0(4) . .
O1 Eu1 O4W 102.9(5) . .
O2 Eu1 O4W 139.6(5) . .
O1 Eu1 O1W 146.6(5) . .
O2 Eu1 O1W 74.6(4) . .
O4W Eu1 O1W 86.4(6) . .
O1 Eu1 O10 141.4(4) . 2_556
O2 Eu1 O10 128.9(4) . 2_556
O4W Eu1 O10 74.8(5) . 2_556
O1W Eu1 O10 71.9(5) . 2_556
O1 Eu1 O11 84.7(4) . 2_556
O2 Eu1 O11 71.9(4) . 2_556
O4W Eu1 O11 148.3(5) . 2_556
O1W Eu1 O11 104.3(5) . 2_556
O10 Eu1 O11 80.3(4) 2_556 2_556
O1 Eu1 O3W 74.3(5) . .
O2 Eu1 O3W 73.7(5) . .
O4W Eu1 O3W 68.1(6) . .
O1W Eu1 O3W 80.0(5) . .
O10 Eu1 O3W 134.3(5) 2_556 .
O11 Eu1 O3W 142.6(5) 2_556 .
O1 Eu1 O2W 67.5(5) . .
O2 Eu1 O2W 139.3(5) . .
O4W Eu1 O2W 71.5(6) . .
O1W Eu1 O2W 144.5(5) . .
O10 Eu1 O2W 75.5(5) 2_556 .
O11 Eu1 O2W 83.6(5) 2_556 .
O3W Eu1 O2W 114.8(5) . .
Cl2 Cd1 Cl3 113.2(2) . .
Cl2 Cd1 Cl1 111.9(2) . .
Cl3 Cd1 Cl1 115.62(19) . .
Cl2 Cd1 Cl4 106.3(3) . .
Cl3 Cd1 Cl4 106.9(3) . .
Cl1 Cd1 Cl4 101.6(2) . .
Cl7 Cd2 Cl8 114.4(2) . .
Cl7 Cd2 Cl5 105.4(3) . .
Cl8 Cd2 Cl5 108.0(2) . .
Cl7 Cd2 Cl6 113.4(2) . .
Cl8 Cd2 Cl6 107.84(19) . .
Cl5 Cd2 Cl6 107.5(2) . .
O1 C1 N2 122.8(16) . .
O1 C1 N1 128.2(16) . .
N2 C1 N1 108.9(15) . .
N3 C2 N1 114.1(14) . .
N3 C2 C3 106.9(14) . .
N1 C2 C3 102.5(13) . .
N3 C2 H2 111.0 . .
N1 C2 H2 111.0 . .
C3 C2 H2 111.0 . .
N2 C3 N4 113.0(14) . .
N2 C3 C2 104.2(14) . .
N4 C3 C2 100.0(13) . .
N2 C3 H3 112.9 . .
N4 C3 H3 112.9 . .
C2 C3 H3 112.9 . .
O8 C4 N3 128.9(17) . .
O8 C4 N4 121.4(16) . .
N3 C4 N4 109.3(15) . .
N2 C5 N5 112.2(14) . .
N2 C5 H5A 109.2 . .
N5 C5 H5A 109.2 . .
N2 C5 H5B 109.2 . .
N5 C5 H5B 109.2 . .
H5A C5 H5B 107.9 . .
N7 C6 N4 112.0(14) . .
N7 C6 H6A 109.2 . .
N4 C6 H6A 109.2 . .
N7 C6 H6B 109.2 . .
N4 C6 H6B 109.2 . .
H6A C6 H6B 107.9 . .
O2 C7 N6 126.6(16) . .
O2 C7 N5 123.7(16) . .
N6 C7 N5 109.7(15) . .
N7 C8 N5 113.6(14) . .
N7 C8 C9 102.9(13) . .
N5 C8 C9 101.7(13) . .
N7 C8 H8 112.6 . .
N5 C8 H8 112.6 . .
C9 C8 H8 112.6 . .
N8 C9 N6 110.8(14) . .
N8 C9 C8 104.0(13) . .
N6 C9 C8 103.5(13) . .
N8 C9 H9 112.6 . .
N6 C9 H9 112.6 . .
C8 C9 H9 112.6 . .
O9 C10 N8 128.2(16) . .
O9 C10 N7 122.0(16) . .
N8 C10 N7 109.5(15) . .
N9 C11 N6 109.9(14) . .
N9 C11 H11A 109.7 . .
N6 C11 H11A 109.7 . .
N9 C11 H11B 109.7 . .
N6 C11 H11B 109.7 . .
H11A C11 H11B 108.2 . .
N8 C12 N11 114.2(14) . .
N8 C12 H12A 108.7 . .
N11 C12 H12A 108.7 . .
N8 C12 H12B 108.7 . .
N11 C12 H12B 108.7 . .
H12A C12 H12B 107.6 . .
O3 C13 N9 126.0(16) . .
O3 C13 N10 119.7(16) . .
N9 C13 N10 114.3(15) . .
N11 C14 N9 112.4(14) . .
N11 C14 C15 104.3(14) . .
N9 C14 C15 107.0(14) . .
N11 C14 H14 111.0 . .
N9 C14 H14 111.0 . .
C15 C14 H14 111.0 . .
N12 C15 N10 110.6(14) . .
N12 C15 C14 102.5(14) . .
N10 C15 C14 101.6(13) . .
N12 C15 H15 113.7 . .
N10 C15 H15 113.7 . .
C14 C15 H15 113.7 . .
O10 C16 N12 128.3(17) . .
O10 C16 N11 123.0(16) . .
N12 C16 N11 108.5(15) . .
N13 C17 N10 112.2(14) . .
N13 C17 H17A 109.2 . .
N10 C17 H17A 109.2 . .
N13 C17 H17B 109.2 . .
N10 C17 H17B 109.2 . .
H17A C17 H17B 107.9 . .
N15 C18 N12 112.4(14) . .
N15 C18 H18A 109.1 . .
N12 C18 H18A 109.1 . .
N15 C18 H18B 109.1 . .
N12 C18 H18B 109.1 . .
H18A C18 H18B 107.9 . .
O4 C19 N14 126.1(17) . .
O4 C19 N13 124.7(17) . .
N14 C19 N13 109.2(15) . .
N13 C20 N15 115.2(15) . .
N13 C20 C21 101.6(13) . .
N15 C20 C21 101.6(13) . .
N13 C20 H20 112.5 . .
N15 C20 H20 112.5 . .
C21 C20 H20 112.5 . .
N14 C21 N16 114.6(14) . .
N14 C21 C20 102.2(14) . .
N16 C21 C20 102.6(14) . .
N14 C21 H21 112.2 . .
N16 C21 H21 112.2 . .
C20 C21 H21 112.2 . .
O11 C22 N15 127.3(17) . .
O11 C22 N16 123.2(16) . .
N15 C22 N16 109.5(15) . .
N14 C23 N17 112.3(14) . .
N14 C23 H23A 109.1 . .
N17 C23 H23A 109.1 . .
N14 C23 H23B 109.1 . .
N17 C23 H23B 109.1 . .
H23A C23 H23B 107.9 . .
N16 C24 N19 114.5(15) . .
N16 C24 H24A 108.6 . .
N19 C24 H24A 108.6 . .
N16 C24 H24B 108.6 . .
N19 C24 H24B 108.6 . .
H24A C24 H24B 107.6 . .
O5 C25 N17 124.9(17) . .
O5 C25 N18 125.6(17) . .
N17 C25 N18 109.5(15) . .
N19 C26 N17 114.8(15) . .
N19 C26 C27 103.5(14) . .
N17 C26 C27 102.0(14) . .
N19 C26 H26 111.9 . .
N17 C26 H26 111.9 . .
C27 C26 H26 111.9 . .
N20 C27 N18 116.0(15) . .
N20 C27 C26 103.2(14) . .
N18 C27 C26 105.4(14) . .
N20 C27 H27 110.6 . .
N18 C27 H27 110.6 . .
C26 C27 H27 110.6 . .
O12 C28 N20 127.1(17) . .
O12 C28 N19 127.0(17) . .
N20 C28 N19 105.9(15) . .
N21 C29 N18 112.7(12) . .
N21 C29 H29A 109.1 . .
N18 C29 H29A 109.1 . .
N21 C29 H29B 109.1 . .
N18 C29 H29B 109.1 . .
H29A C29 H29B 107.8 . .
N23 C30 N20 113.8(15) . .
N23 C30 H30A 108.8 . .
N20 C30 H30A 108.8 . .
N23 C30 H30B 108.8 . .
N20 C30 H30B 108.8 . .
H30A C30 H30B 107.7 . .
O6 C31 N21 127.7(18) . .
O6 C31 N22 121.4(17) . .
N21 C31 N22 110.7(15) . .
N21 C32 N23 113.3(14) . .
N21 C32 C33 102.0(14) . .
N23 C32 C33 101.9(14) . .
N21 C32 H32 112.9 . .
N23 C32 H32 112.9 . .
C33 C32 H32 112.9 . .
N24 C33 N22 117.2(15) . .
N24 C33 C32 103.7(14) . .
N22 C33 C32 104.7(14) . .
N24 C33 H33 110.3 . .
N22 C33 H33 110.3 . .
C32 C33 H33 110.3 . .
O13 C34 N24 126.7(17) . .
O13 C34 N23 125.1(17) . .
N24 C34 N23 108.1(15) . .
N25 C35 N22 113.2(14) . .
N25 C35 H35A 108.9 . .
N22 C35 H35A 108.9 . .
N25 C35 H35B 108.9 . .
N22 C35 H35B 108.9 . .
H35A C35 H35B 107.7 . .
N24 C36 N27 117.4(15) . .
N24 C36 H36A 108.0 . .
N27 C36 H36A 108.0 . .
N24 C36 H36B 108.0 . .
N27 C36 H36B 108.0 . .
H36A C36 H36B 107.2 . .
O7 C37 N25 125.9(18) . .
O7 C37 N26 125.6(18) . .
N25 C37 N26 108.4(15) . .
N25 C38 N27 116.2(14) . .
N25 C38 C39 105.4(14) . .
N27 C38 C39 100.7(13) . .
N25 C38 H38 111.3 . .
N27 C38 H38 111.3 . .
C39 C38 H38 111.3 . .
N28 C39 N26 114.3(14) . .
N28 C39 C38 102.9(14) . .
N26 C39 C38 101.5(14) . .
N28 C39 H39 112.4 . .
N26 C39 H39 112.4 . .
C38 C39 H39 112.4 . .
O14 C40 N28 128.5(18) . .
O14 C40 N27 125.7(18) . .
N28 C40 N27 105.8(15) . .
N26 C41 N1 112.6(14) . .
N26 C41 H41A 109.1 . .
N1 C41 H41A 109.1 . .
N26 C41 H41B 109.1 . .
N1 C41 H41B 109.1 . .
H41A C41 H41B 107.8 . .
N3 C42 N28 113.2(14) . .
N3 C42 H42A 108.9 . .
N28 C42 H42A 108.9 . .
N3 C42 H42B 108.9 . .
N28 C42 H42B 108.9 . .
H42A C42 H42B 107.8 . .
C1 N1 C41 122.4(15) . .
C1 N1 C2 112.2(14) . .
C41 N1 C2 124.3(14) . .
C1 N2 C5 122.8(15) . .
C1 N2 C3 112.1(14) . .
C5 N2 C3 125.1(14) . .
C4 N3 C2 112.7(15) . .
C4 N3 C42 121.7(15) . .
C2 N3 C42 123.0(14) . .
C4 N4 C6 123.7(14) . .
C4 N4 C3 110.9(14) . .
C6 N4 C3 123.8(14) . .
C7 N5 C8 112.6(14) . .
C7 N5 C5 124.6(14) . .
C8 N5 C5 122.6(14) . .
C7 N6 C11 120.1(14) . .
C7 N6 C9 111.3(14) . .
C11 N6 C9 121.3(14) . .
C10 N7 C6 125.4(14) . .
C10 N7 C8 111.1(14) . .
C6 N7 C8 122.0(14) . .
C10 N8 C12 123.1(15) . .
C10 N8 C9 111.9(14) . .
C12 N8 C9 123.7(14) . .
C13 N9 C11 127.0(15) . .
C13 N9 C14 106.7(14) . .
C11 N9 C14 124.9(14) . .
C13 N10 C17 124.2(14) . .
C13 N10 C15 109.0(14) . .
C17 N10 C15 120.6(13) . .
C16 N11 C12 122.2(14) . .
C16 N11 C14 109.9(14) . .
C12 N11 C14 122.7(14) . .
C16 N12 C15 114.2(15) . .
C16 N12 C18 125.2(15) . .
C15 N12 C18 120.4(14) . .
C19 N13 C17 120.7(15) . .
C19 N13 C20 110.6(14) . .
C17 N13 C20 124.5(14) . .
C19 N14 C21 112.5(15) . .
C19 N14 C23 120.7(15) . .
C21 N14 C23 126.3(15) . .
C22 N15 C18 126.5(15) . .
C22 N15 C20 113.0(14) . .
C18 N15 C20 120.4(14) . .
C22 N16 C24 123.4(15) . .
C22 N16 C21 109.3(14) . .
C24 N16 C21 121.7(15) . .
C25 N17 C26 113.3(15) . .
C25 N17 C23 123.2(15) . .
C26 N17 C23 123.3(14) . .
C25 N18 C29 118.2(14) . .
C25 N18 C27 108.4(12) . .
C29 N18 C27 133.3(14) . .
C28 N19 C24 117.4(15) . .
C28 N19 C26 110.2(14) . .
C24 N19 C26 123.6(15) . .
C28 N20 C27 114.9(15) . .
C28 N20 C30 120.6(15) . .
C27 N20 C30 123.9(15) . .
C31 N21 C32 114.1(14) . .
C31 N21 C29 111.7(14) . .
C32 N21 C29 129.5(15) . .
C31 N22 C33 108.1(14) . .
C31 N22 C35 128.0(15) . .
C33 N22 C35 123.0(15) . .
C34 N23 C30 123.7(15) . .
C34 N23 C32 111.9(14) . .
C30 N23 C32 123.3(15) . .
C34 N24 C36 121.4(15) . .
C34 N24 C33 113.8(15) . .
C36 N24 C33 121.6(15) . .
C37 N25 C38 111.1(15) . .
C37 N25 C35 121.7(15) . .
C38 N25 C35 121.5(15) . .
C37 N26 C41 120.9(15) . .
C37 N26 C39 112.0(15) . .
C41 N26 C39 122.5(15) . .
C40 N27 C36 122.0(15) . .
C40 N27 C38 112.1(14) . .
C36 N27 C38 125.3(14) . .
C40 N28 C39 117.2(15) . .
C40 N28 C42 119.3(15) . .
C39 N28 C42 119.9(14) . .
C1 O1 Eu1 152.5(12) . .
C7 O2 Eu1 159.5(11) . .
C16 O10 Eu1 152.0(12) . 2_546
C22 O11 Eu1 155.4(12) . 2_546

loop_
_geom_bond_atom_site_label_1
_geom_bond_atom_site_label_2
_geom_bond_distance
_geom_bond_site_symmetry_2
O1W Eu1 2.401(15) .
O2W Eu1 2.441(15) .
O3W Eu1 2.431(16) .
O4W Eu1 2.380(18) .
Eu1 O1 2.354(13) .
Eu1 O2 2.369(11) .
Eu1 O10 2.428(12) 2_556
Eu1 O11 2.429(13) 2_556
Cl1 Cd1 2.482(5) .
Cl2 Cd1 2.416(6) .
Cl3 Cd1 2.441(6) .
Cl4 Cd1 2.488(7) .
Cl5 Cd2 2.468(6) .
Cl6 Cd2 2.482(5) .
Cl7 Cd2 2.445(6) .
Cl8 Cd2 2.462(5) .
C1 O1 1.26(2) .
C1 N2 1.36(2) .
C1 N1 1.36(2) .
C2 N3 1.43(2) .
C2 N1 1.46(2) .
C2 C3 1.55(2) .
C2 H2 0.9900 .
C3 N2 1.44(2) .
C3 N4 1.47(2) .
C3 H3 0.9900 .
C4 O8 1.24(2) .
C4 N3 1.29(2) .
C4 N4 1.43(2) .
C5 N2 1.43(2) .
C5 N5 1.46(2) .
C5 H5A 0.9800 .
C5 H5B 0.9800 .
C6 N7 1.45(2) .
C6 N4 1.47(2) .
C6 H6A 0.9800 .
C6 H6B 0.9800 .
C7 O2 1.22(2) .
C7 N6 1.35(2) .
C7 N5 1.37(2) .
C8 N7 1.46(2) .
C8 N5 1.46(2) .
C8 C9 1.57(2) .
C8 H8 0.9900 .
C9 N8 1.45(2) .
C9 N6 1.47(2) .
C9 H9 0.9900 .
C10 O9 1.25(2) .
C10 N8 1.36(2) .
C10 N7 1.40(2) .
C11 N9 1.41(2) .
C11 N6 1.46(2) .
C11 H11A 0.9800 .
C11 H11B 0.9800 .
C12 N8 1.41(2) .
C12 N11 1.45(2) .
C12 H12A 0.9800 .
C12 H12B 0.9800 .
C13 O3 1.28(2) .
C13 N9 1.35(2) .
C13 N10 1.36(2) .
C14 N11 1.46(2) .
C14 N9 1.48(2) .
C14 C15 1.52(2) .
C14 H14 0.9900 .
C15 N12 1.45(2) .
C15 N10 1.50(2) .
C15 H15 0.9900 .
C16 O10 1.22(2) .
C16 N12 1.32(2) .
C16 N11 1.39(2) .
C17 N13 1.42(2) .
C17 N10 1.50(2) .
C17 H17A 0.9800 .
C17 H17B 0.9800 .
C18 N15 1.45(2) .
C18 N12 1.47(2) .
C18 H18A 0.9800 .
C18 H18B 0.9800 .
C19 O4 1.25(2) .
C19 N14 1.36(2) .
C19 N13 1.36(2) .
C20 N13 1.44(2) .
C20 N15 1.45(2) .
C20 C21 1.59(2) .
C20 H20 0.9900 .
C21 N14 1.41(2) .
C21 N16 1.46(2) .
C21 H21 0.9900 .
C22 O11 1.23(2) .
C22 N15 1.34(2) .
C22 N16 1.40(2) .
C23 N14 1.46(2) .
C23 N17 1.47(2) .
C23 H23A 0.9800 .
C23 H23B 0.9800 .
C24 N16 1.41(2) .
C24 N19 1.43(2) .
C24 H24A 0.9800 .
C24 H24B 0.9800 .
C25 O5 1.22(2) .
C25 N17 1.36(2) .
C25 N18 1.38(2) .
C26 N19 1.45(2) .
C26 N17 1.45(2) .
C26 C27 1.53(2) .
C26 H26 0.9900 .
C27 N20 1.40(2) .
C27 N18 1.50(2) .
C27 H27 0.9900 .
C28 O12 1.20(2) .
C28 N20 1.36(2) .
C28 N19 1.41(2) .
C29 N21 1.449(2) .
C29 N18 1.451(2) .
C29 H29A 0.9800 .
C29 H29B 0.9800 .
C30 N23 1.44(2) .
C30 N20 1.46(2) .
C30 H30A 0.9800 .
C30 H30B 0.9800 .
C31 O6 1.27(2) .
C31 N21 1.31(2) .
C31 N22 1.41(2) .
C32 N21 1.41(2) .
C32 N23 1.47(2) .
C32 C33 1.58(2) .
C32 H32 0.9900 .
C33 N24 1.43(2) .
C33 N22 1.44(2) .
C33 H33 0.9900 .
C34 O13 1.20(2) .
C34 N24 1.35(2) .
C34 N23 1.39(2) .
C35 N25 1.42(2) .
C35 N22 1.47(2) .
C35 H35A 0.9800 .
C35 H35B 0.9800 .
C36 N24 1.39(2) .
C36 N27 1.47(2) .
C36 H36A 0.9800 .
C36 H36B 0.9800 .
C37 O7 1.20(2) .
C37 N25 1.35(2) .
C37 N26 1.39(2) .
C38 N25 1.41(2) .
C38 N27 1.52(2) .
C38 C39 1.55(2) .
C38 H38 0.9900 .
C39 N28 1.41(2) .
C39 N26 1.43(2) .
C39 H39 0.9900 .
C40 O14 1.21(2) .
C40 N28 1.35(2) .
C40 N27 1.37(2) .
C41 N26 1.43(2) .
C41 N1 1.45(2) .
C41 H41A 0.9800 .
C41 H41B 0.9800 .
C42 N3 1.45(2) .
C42 N28 1.49(2) .
C42 H42A 0.9800 .
C42 H42B 0.9800 .
O10 Eu1 2.428(12) 2_546
O11 Eu1 2.429(13) 2_546

loop_
_platon_squeeze_void_nr
_platon_squeeze_void_average_x
_platon_squeeze_void_average_y
_platon_squeeze_void_average_z
_platon_squeeze_void_volume
_platon_squeeze_void_count_electrons
_platon_squeeze_void_content
1 -0.005 0.500 0.000 1198 924 ' '
2 0.006 1.000 0.500 1198 912 ' '
